data_8104871
loop_
_publ_author_name
'Jing, Nie'
'Jian-Hua, Wei'
'Zhong-Hai, Ni'

_publ_section_title
;
 Synthesis, crystal structure and optical property of
 1,6-bis(p-tolylthio)pyrene, C30H22S2
;
_journal_issue 1
_journal_name_full 'Zeitschrift f\"ur Kristallographie - New Crystal Structures'
_journal_page_first 21
_journal_page_last 23
_journal_paper_doi 10.1515/ncrs-2020-0466
_journal_volume 236
_journal_year 2021
_chemical_formula_moiety 'C30 H22 S2'
_chemical_formula_sum 'C30 H22 S2'
_chemical_formula_weight 446.59
_space_group_crystal_system triclinic
_space_group_IT_number 2
_space_group_name_Hall '-P 1'
_space_group_name_H-M_alt 'P -1'
_atom_sites_solution_hydrogens geom
_cell_angle_alpha 110.4180(10)
_cell_angle_beta 97.6810(10)
_cell_angle_gamma 108.8430(10)
_cell_formula_units_Z 1
_cell_length_a 7.5621(2)
_cell_length_b 8.6787(3)
_cell_length_c 9.8951(3)
_cell_measurement_reflns_used 4565
_cell_measurement_temperature 200(2)
_cell_measurement_theta_max 27.23
_cell_measurement_theta_min 3.01
_cell_volume 553.33(3)
_computing_cell_refinement 'SAINT-Plus (Bruker, 2001)'
_computing_data_collection 'APEX2 (Bruker, 2004)'
_computing_data_reduction SAINT-Plus
_computing_structure_refinement 'SHELXL-2014/7 (Sheldrick, 2014)'
_computing_structure_solution 'SHELXL-2014/7 (Sheldrick, 2008)'
_diffrn_ambient_temperature 200(2)
_diffrn_measured_fraction_theta_full 0.998
_diffrn_measured_fraction_theta_max 0.998
_diffrn_measurement_device_type 'Bruker APEX II CCD area-detector'
_diffrn_measurement_method '\f and \w scans'
_diffrn_radiation_type MoK\a
_diffrn_radiation_wavelength 0.71073
_diffrn_reflns_av_R_equivalents 0.0918
_diffrn_reflns_av_unetI/netI 0.0349
_diffrn_reflns_Laue_measured_fraction_full 0.998
_diffrn_reflns_Laue_measured_fraction_max 0.998
_diffrn_reflns_limit_h_max 9
_diffrn_reflns_limit_h_min -9
_diffrn_reflns_limit_k_max 11
_diffrn_reflns_limit_k_min -11
_diffrn_reflns_limit_l_max 12
_diffrn_reflns_limit_l_min -12
_diffrn_reflns_number 23062
_diffrn_reflns_point_group_measured_fraction_full 0.998
_diffrn_reflns_point_group_measured_fraction_max 0.998
_diffrn_reflns_theta_full 25.242
_diffrn_reflns_theta_max 27.494
_diffrn_reflns_theta_min 2.286
_diffrn_source 'fine-focus sealed tube'
_exptl_absorpt_coefficient_mu 0.257
_exptl_absorpt_correction_T_max 0.982
_exptl_absorpt_correction_T_min 0.959
_exptl_absorpt_correction_type multi-scan
_exptl_absorpt_process_details '(SADABS; Sheldrick, 2014)'
_exptl_crystal_colour Yellow
_exptl_crystal_density_diffrn 1.340
_exptl_crystal_description Needle
_exptl_crystal_F_000 234
_exptl_crystal_size_max 0.18
_exptl_crystal_size_mid 0.08
_exptl_crystal_size_min 0.06
_refine_diff_density_max 0.397
_refine_diff_density_min -0.314
_refine_diff_density_rms 0.070
_refine_ls_extinction_coef 0.105(16)
_refine_ls_extinction_expression Fc^*^=kFc[1+0.001xFc^2^\l^3^/sin(2\q)]^-1/4^
_refine_ls_extinction_method 'SHELXL-2014/7 (Sheldrick 2014'
_refine_ls_goodness_of_fit_ref 1.032
_refine_ls_hydrogen_treatment constr
_refine_ls_matrix_type full
_refine_ls_number_parameters 147
_refine_ls_number_reflns 2535
_refine_ls_number_restraints 0
_refine_ls_restrained_S_all 1.032
_refine_ls_R_factor_all 0.0477
_refine_ls_R_factor_gt 0.0413
_refine_ls_shift/su_max 0.000
_refine_ls_shift/su_mean 0.000
_refine_ls_structure_factor_coef Fsqd
_refine_ls_weighting_details 'w=1/[\s^2^(Fo^2^)+(0.0599P)^2^+0.1733P] where P=(Fo^2^+2Fc^2^)/3'
_refine_ls_weighting_scheme calc
_refine_ls_wR_factor_gt 0.1115
_refine_ls_wR_factor_ref 0.1160
_reflns_Friedel_coverage 0.000
_reflns_Friedel_fraction_full .
_reflns_Friedel_fraction_max .
_reflns_number_gt 2191
_reflns_number_total 2535
_reflns_threshold_expression 'I > 2\s(I)'
_cod_data_source_file suppl_j_ncrs-2020-0466_suppl.cif
_cod_data_source_block 02
_cod_database_code 8104871
_shelx_space_group_comment
;
The symmetry employed for this shelxl refinement is uniquely defined
by the following loop, which should always be used as a source of
symmetry information in preference to the above space-group names.
They are only intended as comments.
;

loop_
_space_group_symop_operation_xyz
'x, y, z'
'-x, -y, -z'

loop_
_atom_site_label
_atom_site_type_symbol
_atom_site_fract_x
_atom_site_fract_y
_atom_site_fract_z
_atom_site_U_iso_or_equiv
_atom_site_adp_type
_atom_site_occupancy
_atom_site_site_symmetry_order
_atom_site_calc_flag
_atom_site_refinement_flags_posn
_atom_site_refinement_flags_adp
_atom_site_refinement_flags_occupancy
_atom_site_disorder_assembly
_atom_site_disorder_group
S1 S 0.59330(6) 0.46231(5) 0.78017(5) 0.04470(18) Uani 1 1 d . . . . .
C1 C 0.3410(2) 0.3660(2) 0.68812(16) 0.0317(3) Uani 1 1 d . . . . .
C2 C 0.2338(2) 0.4693(2) 0.68480(17) 0.0351(3) Uani 1 1 d . . . . .
H2 H 0.2964 0.5963 0.7341 0.042 Uiso 1 1 calc R U . . .
C3 C 0.0375(2) 0.3889(2) 0.61058(17) 0.0344(3) Uani 1 1 d . . . . .
H3 H -0.0335 0.4617 0.6117 0.041 Uiso 1 1 calc R U . . .
C4 C -0.0583(2) 0.20304(19) 0.53402(15) 0.0298(3) Uani 1 1 d . . . . .
C5 C 0.04792(19) 0.09514(18) 0.53799(14) 0.0277(3) Uani 1 1 d . . . . .
C6 C 0.2490(2) 0.17722(18) 0.61739(15) 0.0288(3) Uani 1 1 d . . . . .
C7 C -0.2596(2) 0.1167(2) 0.45174(17) 0.0338(3) Uani 1 1 d . . . . .
H7 H -0.3311 0.1879 0.4478 0.041 Uiso 1 1 calc R U . . .
C8 C -0.3502(2) -0.0632(2) 0.37955(16) 0.0327(3) Uani 1 1 d . . . . .
H8 H -0.4838 -0.1159 0.3255 0.039 Uiso 1 1 calc R U . . .
C9 C 0.6586(2) 0.6951(2) 0.83391(17) 0.0349(3) Uani 1 1 d . . . . .
C10 C 0.7003(2) 0.7690(2) 0.73245(17) 0.0400(4) Uani 1 1 d . . . . .
H10 H 0.6856 0.6940 0.6316 0.048 Uiso 1 1 calc R U . . .
C11 C 0.7635(2) 0.9525(2) 0.77856(18) 0.0395(4) Uani 1 1 d . . . . .
H11 H 0.7895 1.0019 0.7079 0.047 Uiso 1 1 calc R U . . .
C12 C 0.7896(2) 1.0660(2) 0.92575(17) 0.0353(3) Uani 1 1 d . . . . .
C13 C 0.7460(3) 0.9895(2) 1.02546(18) 0.0433(4) Uani 1 1 d . . . . .
H13 H 0.7610 1.0646 1.1264 0.052 Uiso 1 1 calc R U . . .
C14 C 0.6811(2) 0.8063(2) 0.98101(18) 0.0416(4) Uani 1 1 d . . . . .
H14 H 0.6519 0.7566 1.0510 0.050 Uiso 1 1 calc R U . . .
C15 C 0.8636(3) 1.2651(2) 0.9741(2) 0.0498(4) Uani 1 1 d . . . . .
H15A H 0.9370 1.2979 0.9069 0.075 Uiso 1 1 calc R U . . .
H15B H 0.9486 1.3263 1.0771 0.075 Uiso 1 1 calc R U . . .
H15C H 0.7534 1.3010 0.9699 0.075 Uiso 1 1 calc R U . . .

loop_
_atom_site_aniso_label
_atom_site_aniso_U_11
_atom_site_aniso_U_22
_atom_site_aniso_U_33
_atom_site_aniso_U_23
_atom_site_aniso_U_13
_atom_site_aniso_U_12
S1 0.0345(2) 0.0340(2) 0.0608(3) 0.0212(2) 0.00287(18) 0.01025(17)
C1 0.0326(7) 0.0336(7) 0.0309(7) 0.0162(6) 0.0103(5) 0.0121(6)
C2 0.0396(8) 0.0297(7) 0.0373(8) 0.0148(6) 0.0125(6) 0.0137(6)
C3 0.0390(8) 0.0339(7) 0.0382(8) 0.0182(6) 0.0148(6) 0.0190(6)
C4 0.0341(7) 0.0331(7) 0.0303(7) 0.0173(6) 0.0142(6) 0.0165(6)
C5 0.0319(7) 0.0322(7) 0.0267(6) 0.0167(6) 0.0142(5) 0.0151(6)
C6 0.0330(7) 0.0324(7) 0.0270(7) 0.0160(6) 0.0128(5) 0.0147(6)
C7 0.0347(7) 0.0375(8) 0.0379(8) 0.0197(6) 0.0128(6) 0.0196(6)
C8 0.0313(7) 0.0368(8) 0.0341(7) 0.0174(6) 0.0098(6) 0.0154(6)
C9 0.0314(7) 0.0331(7) 0.0383(8) 0.0162(6) 0.0073(6) 0.0100(6)
C10 0.0479(9) 0.0380(8) 0.0308(7) 0.0125(6) 0.0129(6) 0.0142(7)
C11 0.0477(9) 0.0401(8) 0.0366(8) 0.0211(7) 0.0182(7) 0.0166(7)
C12 0.0323(7) 0.0352(8) 0.0381(8) 0.0148(6) 0.0091(6) 0.0138(6)
C13 0.0555(10) 0.0440(9) 0.0299(8) 0.0130(7) 0.0139(7) 0.0212(8)
C14 0.0485(9) 0.0467(9) 0.0351(8) 0.0231(7) 0.0148(7) 0.0177(7)
C15 0.0554(10) 0.0365(9) 0.0535(10) 0.0154(8) 0.0116(8) 0.0185(8)

loop_
_atom_type_symbol
_atom_type_description
_atom_type_scat_dispersion_real
_atom_type_scat_dispersion_imag
_atom_type_scat_source
C C 0.0033 0.0016 'International Tables Vol C Tables 4.2.6.8 and 6.1.1.4'
H H 0.0000 0.0000 'International Tables Vol C Tables 4.2.6.8 and 6.1.1.4'
S S 0.1246 0.1234 'International Tables Vol C Tables 4.2.6.8 and 6.1.1.4'

loop_
_geom_angle_atom_site_label_1
_geom_angle_atom_site_label_2
_geom_angle_atom_site_label_3
_geom_angle
_geom_angle_site_symmetry_1
_geom_angle_site_symmetry_3
C1 S1 C9 103.71(7) . .
C2 C1 C6 120.11(13) . .
C2 C1 S1 122.51(12) . .
C6 C1 S1 117.37(11) . .
C3 C2 C1 120.73(14) . .
C3 C2 H2 119.6 . .
C1 C2 H2 119.6 . .
C2 C3 C4 121.27(13) . .
C2 C3 H3 119.4 . .
C4 C3 H3 119.4 . .
C3 C4 C7 122.43(13) . .
C3 C4 C5 118.82(13) . .
C7 C4 C5 118.75(13) . .
C5 C5 C6 120.26(15) 2_556 .
C5 C5 C4 119.69(15) 2_556 .
C6 C5 C4 120.05(13) . .
C1 C6 C5 118.95(12) . .
C1 C6 C8 122.79(13) . 2_556
C5 C6 C8 118.26(13) . 2_556
C8 C7 C4 121.58(13) . .
C8 C7 H7 119.2 . .
C4 C7 H7 119.2 . .
C7 C8 C6 121.46(13) . 2_556
C7 C8 H8 119.3 . .
C6 C8 H8 119.3 2_556 .
C14 C9 C10 119.52(14) . .
C14 C9 S1 119.98(12) . .
C10 C9 S1 120.36(12) . .
C11 C10 C9 119.80(14) . .
C11 C10 H10 120.1 . .
C9 C10 H10 120.1 . .
C10 C11 C12 121.46(14) . .
C10 C11 H11 119.3 . .
C12 C11 H11 119.3 . .
C11 C12 C13 117.92(14) . .
C11 C12 C15 120.47(14) . .
C13 C12 C15 121.61(14) . .
C14 C13 C12 121.39(14) . .
C14 C13 H13 119.3 . .
C12 C13 H13 119.3 . .
C13 C14 C9 119.89(14) . .
C13 C14 H14 120.1 . .
C9 C14 H14 120.1 . .
C12 C15 H15A 109.5 . .
C12 C15 H15B 109.5 . .
H15A C15 H15B 109.5 . .
C12 C15 H15C 109.5 . .
H15A C15 H15C 109.5 . .
H15B C15 H15C 109.5 . .

loop_
_geom_bond_atom_site_label_1
_geom_bond_atom_site_label_2
_geom_bond_distance
_geom_bond_site_symmetry_2
S1 C1 1.7725(15) .
S1 C9 1.7729(16) .
C1 C2 1.395(2) .
C1 C6 1.411(2) .
C2 C3 1.383(2) .
C2 H2 0.9500 .
C3 C4 1.395(2) .
C3 H3 0.9500 .
C4 C7 1.431(2) .
C4 C5 1.4238(19) .
C5 C5 1.426(3) 2_556
C5 C6 1.4236(19) .
C6 C8 1.4383(19) 2_556
C7 C8 1.349(2) .
C7 H7 0.9500 .
C8 C6 1.4383(19) 2_556
C8 H8 0.9500 .
C9 C14 1.388(2) .
C9 C10 1.387(2) .
C10 C11 1.384(2) .
C10 H10 0.9500 .
C11 C12 1.388(2) .
C11 H11 0.9500 .
C12 C13 1.387(2) .
C12 C15 1.502(2) .
C13 C14 1.383(2) .
C13 H13 0.9500 .
C14 H14 0.9500 .
C15 H15A 0.9800 .
C15 H15B 0.9800 .
C15 H15C 0.9800 .
